data_4037922
loop_
_publ_author_name
'Nikahd, Maryam'
'Mikusek, Jiri'
'Yu, Li-Juan'
'Coote, Michelle L.'
'Banwell, Martin G.'
'Ma, Chenxi'
'Gardiner, Michael G.'

_publ_section_title
;
 Exploiting Chitin as a Source of Biologically Fixed Nitrogen: Formation
 and Full Characterization of Small-Molecule Hetero- and Carbocyclic
 Pyrolysis Products.
;
_journal_name_full 'The Journal of organic chemistry'
_journal_paper_doi 10.1021/acs.joc.9b03438
_journal_year 2020
_chemical_formula_moiety 'C7 H7 N O3'
_chemical_formula_sum 'C7 H7 N O3'
_chemical_formula_weight 153.14
_space_group_crystal_system triclinic
_space_group_IT_number 2
_space_group_name_Hall '-P 1'
_space_group_name_H-M_alt 'P -1'
_atom_sites_solution_hydrogens geom
_atom_sites_solution_primary dual
_audit_creation_date 2019-05-28
_audit_creation_method
;
Olex2 1.2
(compiled 2018.05.29 svn.r3508 for OlexSys, GUI svn.r5506)
;
_cell_angle_alpha 63.995(8)
_cell_angle_beta 84.352(7)
_cell_angle_gamma 80.203(7)
_cell_formula_units_Z 2
_cell_length_a 3.7878(3)
_cell_length_b 9.6277(8)
_cell_length_c 10.3407(8)
_cell_measurement_reflns_used 1162
_cell_measurement_temperature 150.00(10)
_cell_measurement_theta_max 73.2850
_cell_measurement_theta_min 5.1470
_cell_volume 333.86(5)
_computing_cell_refinement 'CrysAlisPro 1.171.40.36a (Rigaku OD, 2018)'
_computing_data_collection 'CrysAlisPro 1.171.40.36a (Rigaku OD, 2018)'
_computing_data_reduction 'CrysAlisPro 1.171.40.36a (Rigaku OD, 2018)'
_computing_molecular_graphics 'Olex2 (Dolomanov et al., 2009)'
_computing_publication_material 'Olex2 (Dolomanov et al., 2009)'
_computing_structure_refinement 'ShelXL (Sheldrick, 2015)'
_computing_structure_solution 'ShelXT (Sheldrick, 2015)'
_diffrn_ambient_environment N~2~
_diffrn_ambient_temperature 150.00(10)
_diffrn_detector 'CCD plate'
_diffrn_detector_area_resol_mean 8.1297
_diffrn_detector_type EosS2
_diffrn_measured_fraction_theta_full 0.996
_diffrn_measured_fraction_theta_max 0.992
_diffrn_measurement_details
;
List of Runs (angles in degrees, time in seconds):

  # Type    Start    End  Width  t~exp~   \w     \q     \k     \f   Frames
--------------------------------------------------------------------------
  1  \w    -43.00  -6.00   1.00    1.04    --  -37.23  38.00 -90.00   37
  2  \w     -2.00  29.00   1.00    1.04    --  -37.23  38.00 -90.00   31
  3  \w     18.00  74.00   1.00    1.04    --   37.23  38.00  60.00   56
  4  \w     50.00  89.00   1.00    1.04    --   37.23-125.00 -30.00   39
  5  \w    -30.00  52.00   1.00    1.04    --   37.23 -57.00 -90.00   82
  6  \w     27.00 105.00   1.00    1.04    --   37.23  38.00  90.00   78
  7  \w     36.00  87.00   1.00    1.04    --   37.23-125.00-180.00   51
  8  \w     53.00  78.00   1.00    1.04    --   37.23-125.00 150.00   25
  9  \w     17.00  47.00   1.00    1.04    --   37.23 -38.00 120.00   30
 10  \w    -31.00  16.00   1.00    1.04    --   37.23 -38.00 120.00   47
 11  \w     44.00 102.00   1.00    4.15    --  111.00 -50.00 -60.00   58
 12  \w     94.00 133.00   1.00    4.15    --  111.00  50.00 -90.00   39
 13  \w     44.00  94.00   1.00    4.15    --  111.00 -64.00  30.00   50
 14  \w     69.00  97.00   1.00    4.15    --  111.00 -92.00   0.00   28
 15  \w     89.00 132.00   1.00    4.15    --  111.00 178.00 -60.00   43
 16  \w     45.00  89.00   1.00    4.15    --  111.00 -77.00 -60.00   44
 17  \w     68.00 109.00   1.00    4.15    --  111.00-111.00-180.00   41
 18  \w     47.00  96.00   1.00    4.15    --  111.00-111.00 -60.00   49
 19  \w     87.00 124.00   1.00    4.15    --  111.00  25.00  30.00   37
 20  \w    114.00 151.00   1.00    4.15    --  111.00 -12.00  90.00   37
 21  \w     46.00 106.00   1.00    4.15    --  111.00 -12.00  90.00   60
 22  \w     42.00  93.00   1.00    4.15    --  111.00 -25.00 -30.00   51
 23  \w     75.00 109.00   1.00    4.15    --  111.00-111.00  90.00   34
 24  \w     82.00 114.00   1.00    4.15    --  111.00 -38.00  60.00   32
 25  \w     84.00 109.00   1.00    4.15    --  111.00-111.00-120.00   25
 26  \w    105.00 167.00   1.00    4.15    --  111.00 111.00  90.00   62
 27  \w     82.00 108.00   1.00    4.15    --  111.00-111.00  30.00   26
 28  \w     96.00 129.00   1.00    4.15    --  111.00 -64.00  30.00   33
 29  \w     43.00  77.00   1.00    4.15    --  111.00 -38.00  60.00   34
 30  \w     80.00 105.00   1.00    4.15    --  111.00 178.00  30.00   25
 31  \w    108.00 160.00   1.00    4.15    --  111.00 111.00   0.00   52
 32  \w     86.00 113.00   1.00    4.15    --  111.00 178.00-180.00   27
 33  \w     86.00 178.00   1.00    4.15    --  111.00  25.00 120.00   92
;
_diffrn_measurement_device 'four-circle diffractometer'
_diffrn_measurement_device_type 'SuperNova, Dual, Cu at home/near, EosS2'
_diffrn_measurement_method '\w scans'
_diffrn_orient_matrix_type 'CrysAlisPro convention (1999,Acta A55,543-557)'
_diffrn_orient_matrix_UB_11 -0.2203111000
_diffrn_orient_matrix_UB_12 0.1062657000
_diffrn_orient_matrix_UB_13 0.0638946000
_diffrn_orient_matrix_UB_21 -0.1783459000
_diffrn_orient_matrix_UB_22 -0.1394901000
_diffrn_orient_matrix_UB_23 0.1101640000
_diffrn_orient_matrix_UB_31 0.3002133000
_diffrn_orient_matrix_UB_32 -0.0400100000
_diffrn_orient_matrix_UB_33 0.1062023000
_diffrn_radiation_monochromator mirror
_diffrn_radiation_probe x-ray
_diffrn_radiation_type CuK\a
_diffrn_radiation_wavelength 1.54184
_diffrn_reflns_av_R_equivalents 0.0154
_diffrn_reflns_av_unetI/netI 0.0257
_diffrn_reflns_Laue_measured_fraction_full 0.996
_diffrn_reflns_Laue_measured_fraction_max 0.992
_diffrn_reflns_limit_h_max 4
_diffrn_reflns_limit_h_min -4
_diffrn_reflns_limit_k_max 11
_diffrn_reflns_limit_k_min -11
_diffrn_reflns_limit_l_max 12
_diffrn_reflns_limit_l_min -11
_diffrn_reflns_number 2350
_diffrn_reflns_point_group_measured_fraction_full 0.996
_diffrn_reflns_point_group_measured_fraction_max 0.992
_diffrn_reflns_theta_full 67.684
_diffrn_reflns_theta_max 73.496
_diffrn_reflns_theta_min 4.760
_diffrn_source 'micro-focus sealed X-ray tube'
_diffrn_source_type 'SuperNova (Cu) X-ray Source'
_exptl_absorpt_coefficient_mu 1.030
_exptl_absorpt_correction_T_max 1.00000
_exptl_absorpt_correction_T_min 0.95400
_exptl_absorpt_correction_type multi-scan
_exptl_absorpt_process_details
;
CrysAlisPro 1.171.40.36a (Rigaku Oxford Diffraction, 2018)
Empirical absorption correction using spherical harmonics,
 implemented in SCALE3 ABSPACK scaling algorithm.
;
_exptl_crystal_colour colourless
_exptl_crystal_colour_primary colourless
_exptl_crystal_density_diffrn 1.523
_exptl_crystal_description prism
_exptl_crystal_F_000 160
_exptl_crystal_size_max 0.154
_exptl_crystal_size_mid 0.096
_exptl_crystal_size_min 0.031
_refine_diff_density_max 0.242
_refine_diff_density_min -0.217
_refine_diff_density_rms 0.042
_refine_ls_extinction_method none
_refine_ls_goodness_of_fit_ref 1.051
_refine_ls_hydrogen_treatment constr
_refine_ls_matrix_type full
_refine_ls_number_parameters 101
_refine_ls_number_reflns 1337
_refine_ls_number_restraints 0
_refine_ls_restrained_S_all 1.051
_refine_ls_R_factor_all 0.0407
_refine_ls_R_factor_gt 0.0362
_refine_ls_shift/su_max 0.000
_refine_ls_shift/su_mean 0.000
_refine_ls_structure_factor_coef Fsqd
_refine_ls_weighting_details 'w=1/[\s^2^(Fo^2^)+(0.0534P)^2^+0.0588P] where P=(Fo^2^+2Fc^2^)/3'
_refine_ls_weighting_scheme calc
_refine_ls_wR_factor_gt 0.0947
_refine_ls_wR_factor_ref 0.0985
_reflns_Friedel_coverage 0.000
_reflns_number_gt 1192
_reflns_number_total 1337
_reflns_threshold_expression 'I > 2\s(I)'
_cod_data_source_file jo9b03438_si_002.cif
_cod_data_source_block mn-27g1scaled
_cod_database_code 4037922
_shelx_shelxl_version_number 2016/6
_chemical_oxdiff_formula c7h7n1o3
_shelx_space_group_comment
;
The symmetry employed for this shelxl refinement is uniquely defined
by the following loop, which should always be used as a source of
symmetry information in preference to the above space-group names.
They are only intended as comments.
;
_reflns_odcompleteness_completeness 98.17
_reflns_odcompleteness_iscentric 1
_reflns_odcompleteness_theta 74.33
_olex2_refinement_description
;
1. Fixed Uiso
 At 1.2 times of:
  All C(H) groups, All C(H,H,H,H,H,H) groups, All N(H) groups
2. Others
 Sof(H4D)=Sof(H4E)=Sof(H4F)=1-FVAR(1)
 Sof(H4A)=Sof(H4B)=Sof(H4C)=FVAR(1)
3.a Aromatic/amide H refined with riding coordinates:
 N1(H1), C5(H5), C6(H6), C7(H7)
3.b Disordered Me refined with riding coordinates:
 C4(H4A,H4B,H4C,H4D,H4E,H4F)
;
_ins_header
;
TITL MN-27g1scaled in P-1 
REM P-1 (#2 in standard setting)
CELL 1.54184   3.787821   9.627664  10.340677  63.9946  84.3520  80.2030
ZERR    2.00   0.000311   0.000778   0.000842   0.0080   0.0067   0.0068
LATT  1
SFAC C H N O
UNIT 14.00 14.00 2.00 6.00
TREF
HKLF 4
END
;
_olex2_date_sample_submission 2019-05-22
_olex2_exptl_crystal_mounting_method 'The crystal was mounted on a MITIGEN holder with oil'
_olex2_submission_special_instructions 'No special instructions were received'
_oxdiff_exptl_absorpt_empirical_details
;
Empirical correction (ABSPACK) includes:
- Absorption correction using spherical harmonics
- Frame scaling
;
_oxdiff_exptl_absorpt_empirical_full_max 1.361
_oxdiff_exptl_absorpt_empirical_full_min 0.800

loop_
_space_group_symop_operation_xyz
'x, y, z'
'-x, -y, -z'

loop_
_atom_site_label
_atom_site_type_symbol
_atom_site_fract_x
_atom_site_fract_y
_atom_site_fract_z
_atom_site_U_iso_or_equiv
_atom_site_adp_type
_atom_site_occupancy
_atom_site_site_symmetry_order
_atom_site_calc_flag
_atom_site_refinement_flags_posn
_atom_site_refinement_flags_adp
_atom_site_refinement_flags_occupancy
_atom_site_disorder_assembly
_atom_site_disorder_group
O1 O 0.4632(3) 0.82533(11) 0.56439(10) 0.0282(2) Uani 1 1 d . . . . .
O2 O 0.8080(3) 0.66333(11) 0.49093(10) 0.0315(3) Uani 1 1 d . . . . .
O3 O 0.4141(3) 0.24834(11) 0.93952(10) 0.0338(3) Uani 1 1 d . . . . .
N1 N 0.6640(3) 0.40329(13) 0.72631(11) 0.0237(3) Uani 1 1 d . . . . .
H1 H 0.808162 0.402140 0.657033 0.028 Uiso 1 1 calc R . . . .
C1 C 0.6096(3) 0.67772(15) 0.58512(13) 0.0237(3) Uani 1 1 d . . . . .
C2 C 0.5159(3) 0.54927(14) 0.71916(13) 0.0221(3) Uani 1 1 d . . . . .
C3 C 0.6015(3) 0.26151(15) 0.83325(13) 0.0244(3) Uani 1 1 d . . . . .
C4 C 0.7788(4) 0.12249(15) 0.80771(14) 0.0287(3) Uani 1 1 d . . . . .
H4A H 0.913756 0.157809 0.718349 0.034 Uiso 0.349(19) 1 calc R . P . .
H4B H 0.936546 0.055775 0.884980 0.034 Uiso 0.349(19) 1 calc R . P . .
H4C H 0.598646 0.065541 0.803559 0.034 Uiso 0.349(19) 1 calc R . P . .
H4D H 0.718876 0.028274 0.886243 0.034 Uiso 0.651(19) 1 calc R . P . .
H4E H 0.696086 0.130308 0.719612 0.034 Uiso 0.651(19) 1 calc R . P . .
H4F H 1.033986 0.120543 0.801033 0.034 Uiso 0.651(19) 1 calc R . P . .
C5 C 0.3053(3) 0.58024(15) 0.82062(13) 0.0251(3) Uani 1 1 d . . . . .
H5 H 0.248459 0.498964 0.907165 0.030 Uiso 1 1 calc R . . . .
C6 C 0.1720(4) 0.73867(16) 0.79324(15) 0.0278(3) Uani 1 1 d . . . . .
H6 H 0.030506 0.760966 0.862402 0.033 Uiso 1 1 calc R . . . .
C7 C 0.2517(4) 0.85395(16) 0.66826(15) 0.0286(3) Uani 1 1 d . . . . .
H7 H 0.161811 0.956496 0.650845 0.034 Uiso 1 1 calc R . . . .

loop_
_atom_site_aniso_label
_atom_site_aniso_U_11
_atom_site_aniso_U_22
_atom_site_aniso_U_33
_atom_site_aniso_U_23
_atom_site_aniso_U_13
_atom_site_aniso_U_12
O1 0.0343(5) 0.0232(5) 0.0246(5) -0.0094(4) 0.0057(4) -0.0039(4)
O2 0.0378(5) 0.0290(5) 0.0230(5) -0.0098(4) 0.0106(4) -0.0033(4)
O3 0.0434(6) 0.0274(5) 0.0256(5) -0.0088(4) 0.0131(4) -0.0080(4)
N1 0.0263(5) 0.0249(6) 0.0185(5) -0.0092(4) 0.0056(4) -0.0037(4)
C1 0.0245(6) 0.0246(6) 0.0217(6) -0.0101(5) 0.0018(4) -0.0036(5)
C2 0.0220(6) 0.0244(6) 0.0195(6) -0.0090(5) 0.0005(4) -0.0045(4)
C3 0.0251(6) 0.0262(6) 0.0210(6) -0.0092(5) 0.0015(4) -0.0051(5)
C4 0.0312(7) 0.0243(6) 0.0275(6) -0.0096(5) 0.0048(5) -0.0036(5)
C5 0.0255(6) 0.0279(6) 0.0211(6) -0.0100(5) 0.0043(5) -0.0059(5)
C6 0.0270(6) 0.0318(7) 0.0279(6) -0.0172(5) 0.0048(5) -0.0039(5)
C7 0.0306(7) 0.0272(6) 0.0296(7) -0.0155(5) 0.0047(5) -0.0019(5)

loop_
_atom_type_symbol
_atom_type_description
_atom_type_scat_dispersion_real
_atom_type_scat_dispersion_imag
_atom_type_scat_source
C C 0.0181 0.0091 'International Tables Vol C Tables 4.2.6.8 and 6.1.1.4'
H H 0.0000 0.0000 'International Tables Vol C Tables 4.2.6.8 and 6.1.1.4'
N N 0.0311 0.0180 'International Tables Vol C Tables 4.2.6.8 and 6.1.1.4'
O O 0.0492 0.0322 'International Tables Vol C Tables 4.2.6.8 and 6.1.1.4'

loop_
_exptl_crystal_face_index_h
_exptl_crystal_face_index_k
_exptl_crystal_face_index_l
_exptl_crystal_face_perp_dist
0 5 0 0.0157
0 -5 0 0.0157
0 2 7 0.0483
-2 0 0 0.0691
2 0 0 0.0312
-2 -1 -5 0.0278

loop_
_geom_angle_atom_site_label_1
_geom_angle_atom_site_label_2
_geom_angle_atom_site_label_3
_geom_angle
_geom_angle_site_symmetry_1
_geom_angle_site_symmetry_3
_geom_angle_publ_flag
C1 O1 C7 121.81(10) . . ?
C2 N1 H1 116.9 . . ?
C3 N1 H1 116.9 . . ?
C3 N1 C2 126.18(10) . . ?
O1 C1 C2 117.39(11) . . ?
O2 C1 O1 117.60(11) . . ?
O2 C1 C2 125.02(12) . . ?
N1 C2 C1 112.81(11) . . ?
C5 C2 N1 127.44(11) . . ?
C5 C2 C1 119.75(12) . . ?
O3 C3 N1 122.82(12) . . ?
O3 C3 C4 122.54(12) . . ?
N1 C3 C4 114.63(11) . . ?
C3 C4 H4A 109.5 . . ?
C3 C4 H4B 109.5 . . ?
C3 C4 H4C 109.5 . . ?
C3 C4 H4D 109.5 . . ?
C3 C4 H4E 109.5 . . ?
C3 C4 H4F 109.5 . . ?
H4A C4 H4B 109.5 . . ?
H4A C4 H4C 109.5 . . ?
H4A C4 H4D 141.1 . . ?
H4A C4 H4E 56.3 . . ?
H4A C4 H4F 56.3 . . ?
H4B C4 H4C 109.5 . . ?
H4B C4 H4D 56.3 . . ?
H4B C4 H4E 141.1 . . ?
H4B C4 H4F 56.3 . . ?
H4C C4 H4D 56.3 . . ?
H4C C4 H4E 56.3 . . ?
H4C C4 H4F 141.1 . . ?
H4D C4 H4E 109.5 . . ?
H4D C4 H4F 109.5 . . ?
H4E C4 H4F 109.5 . . ?
C2 C5 H5 120.2 . . ?
C2 C5 C6 119.59(12) . . ?
C6 C5 H5 120.2 . . ?
C5 C6 H6 120.2 . . ?
C7 C6 C5 119.66(12) . . ?
C7 C6 H6 120.2 . . ?
O1 C7 H7 119.1 . . ?
C6 C7 O1 121.70(12) . . ?
C6 C7 H7 119.1 . . ?

loop_
_geom_bond_atom_site_label_1
_geom_bond_atom_site_label_2
_geom_bond_distance
_geom_bond_site_symmetry_2
_geom_bond_publ_flag
O1 C1 1.3643(15) . ?
O1 C7 1.3735(16) . ?
O2 C1 1.2130(16) . ?
O3 C3 1.2175(16) . ?
N1 H1 0.8600 . ?
N1 C2 1.3943(16) . ?
N1 C3 1.3700(16) . ?
C1 C2 1.4581(17) . ?
C2 C5 1.3619(17) . ?
C3 C4 1.5103(18) . ?
C4 H4A 0.9600 . ?
C4 H4B 0.9600 . ?
C4 H4C 0.9600 . ?
C4 H4D 0.9600 . ?
C4 H4E 0.9600 . ?
C4 H4F 0.9600 . ?
C5 H5 0.9300 . ?
C5 C6 1.4314(18) . ?
C6 H6 0.9300 . ?
C6 C7 1.331(2) . ?
C7 H7 0.9300 . ?

loop_
_exptl_oxdiff_crystal_face_indexfrac_h
_exptl_oxdiff_crystal_face_indexfrac_k
_exptl_oxdiff_crystal_face_indexfrac_l
_exptl_oxdiff_crystal_face_x
_exptl_oxdiff_crystal_face_y
_exptl_oxdiff_crystal_face_z
-0.0002 4.9956 0.0027 0.5311 -0.6965 -0.1997
0.0002 -4.9956 -0.0027 -0.5311 0.6965 0.1997
0.0009 2.0061 7.0035 0.6605 0.4915 0.6638
-1.9950 -0.0016 -0.0060 0.4390 0.3554 -0.5995
1.9950 0.0016 0.0060 -0.4390 -0.3554 0.5995
-1.9957 -1.0063 -5.0082 0.0127 -0.0554 -1.0907
